data_1566535
loop_
_publ_author_name
'Weinert, Hanns Micha'
'W\"olper, Christoph'
'Schulz, Stephan'

_publ_section_title
;
 Synthesis of Distibiranes and Azadistibiranes by Cycloaddition Reactions
 of Distibenes with Diazomethanes and Azides
;
_journal_name_full 'Chemical Science'
_journal_paper_doi 10.1039/D2SC00314G
_journal_year 2022
_chemical_formula_sum 'C77 H110 Ga2 N8 Sb2'
_chemical_formula_weight 1530.66
_space_group_crystal_system monoclinic
_space_group_IT_number 14
_space_group_name_Hall '-P 2ybc'
_space_group_name_H-M_alt 'P 1 21/c 1'
_atom_sites_solution_hydrogens geom
_atom_sites_solution_primary direct
_atom_sites_solution_secondary difmap
_audit_creation_method SHELXL-2017/1
_audit_update_record
;
2021-12-16 deposited with the CCDC.	2022-03-03 downloaded from the CCDC.
;
_cell_angle_alpha 90
_cell_angle_beta 94.587(5)
_cell_angle_gamma 90
_cell_formula_units_Z 4
_cell_length_a 13.6969(16)
_cell_length_b 28.763(3)
_cell_length_c 20.711(3)
_cell_measurement_reflns_used 8909
_cell_measurement_temperature 100(2)
_cell_measurement_theta_max 33.13
_cell_measurement_theta_min 2.38
_cell_volume 8133.3(17)
_computing_cell_refinement 'BRUKER APEX3(v2019.1-0)'
_computing_data_collection 'BRUKER APEX3(v2019.1-0)'
_computing_data_reduction 'BRUKER APEX3(v2019.1-0)'
_computing_molecular_graphics 'ORTEP/PLATON (Spek)'
_computing_publication_material 'BRUKER AXS SHELXTL (c) 2008 / Vers. 2008/4'
_computing_structure_refinement 'SHELXL-2017/1 (Sheldrick, 2017)'
_computing_structure_solution 'BRUKER APEX3(v2019.1-0)'
_diffrn_ambient_temperature 100(2)
_diffrn_detector_area_resol_mean 512
_diffrn_measured_fraction_theta_full 0.995
_diffrn_measured_fraction_theta_max 0.951
_diffrn_measurement_device_type 'Bruker D8 KAPPA II (APEX II detector)'
_diffrn_measurement_method 'Data collection strategy APEX 3/QUEEN'
_diffrn_radiation_monochromator 'Triumph Goebel mirror'
_diffrn_radiation_source 'fine-focus sealed tube'
_diffrn_radiation_type MoK\a
_diffrn_radiation_wavelength 0.71073
_diffrn_reflns_av_R_equivalents 0.0430
_diffrn_reflns_av_unetI/netI 0.0254
_diffrn_reflns_Laue_measured_fraction_full 0.995
_diffrn_reflns_Laue_measured_fraction_max 0.951
_diffrn_reflns_limit_h_max 21
_diffrn_reflns_limit_h_min -21
_diffrn_reflns_limit_k_max 44
_diffrn_reflns_limit_k_min -44
_diffrn_reflns_limit_l_max 32
_diffrn_reflns_limit_l_min -32
_diffrn_reflns_number 285425
_diffrn_reflns_point_group_measured_fraction_full 0.995
_diffrn_reflns_point_group_measured_fraction_max 0.951
_diffrn_reflns_theta_full 25.242
_diffrn_reflns_theta_max 34.165
_diffrn_reflns_theta_min 1.726
_exptl_absorpt_coefficient_mu 1.355
_exptl_absorpt_correction_T_max 0.75
_exptl_absorpt_correction_T_min 0.62
_exptl_absorpt_correction_type multi-scan
_exptl_absorpt_process_details
; 
 SADABS
 R.H. Blessing, Acta Cryst. (1995) A51 33-38 
;
_exptl_crystal_colour red
_exptl_crystal_density_diffrn 1.250
_exptl_crystal_description plate
_exptl_crystal_F_000 3168
_exptl_crystal_size_max 0.407
_exptl_crystal_size_mid 0.211
_exptl_crystal_size_min 0.150
_refine_diff_density_max 0.899
_refine_diff_density_min -0.545
_refine_diff_density_rms 0.090
_refine_ls_extinction_method none
_refine_ls_goodness_of_fit_ref 1.060
_refine_ls_hydrogen_treatment constr
_refine_ls_matrix_type full
_refine_ls_number_parameters 831
_refine_ls_number_reflns 31986
_refine_ls_number_restraints 0
_refine_ls_restrained_S_all 1.060
_refine_ls_R_factor_all 0.0462
_refine_ls_R_factor_gt 0.0299
_refine_ls_shift/su_max 0.008
_refine_ls_shift/su_mean 0.000
_refine_ls_structure_factor_coef Fsqd
_refine_ls_weighting_details 'w=1/[\s^2^(Fo^2^)+(0.0296P)^2^+6.8349P] where P=(Fo^2^+2Fc^2^)/3'
_refine_ls_weighting_scheme calc
_refine_ls_wR_factor_gt 0.0674
_refine_ls_wR_factor_ref 0.0752
_reflns_Friedel_coverage 0.000
_reflns_number_gt 25883
_reflns_number_total 31986
_reflns_threshold_expression 'I > 2\s(I)'
_cod_data_source_file d2sc00314g2.cif
_cod_data_source_block mw_130_4m_sq
_cod_depositor_comments
;
The following automatic conversions were performed:

data item '_atom_sites_solution_secondary' value 'diffmap' was
changed to 'difmap'.

Automatic conversion script
Id: cif_fix_values 7556 2019-12-06 15:28:31Z antanas 
;
_cod_original_cell_volume 8133.4(17)
_cod_original_sg_symbol_H-M 'P 21/c'
_cod_database_code 1566535
_shelx_shelxl_version_number 2017/1
_shelx_space_group_comment
;
The symmetry employed for this shelxl refinement is uniquely defined
by the following loop, which should always be used as a source of
symmetry information in preference to the above space-group names.
They are only intended as comments.
;
_shelx_estimated_absorpt_t_min 0.609
_shelx_estimated_absorpt_t_max 0.823

loop_
_space_group_symop_operation_xyz
'x, y, z'
'-x, y+1/2, -z+1/2'
'-x, -y, -z'
'x, -y-1/2, z-1/2'

loop_
_atom_site_label
_atom_site_type_symbol
_atom_site_fract_x
_atom_site_fract_y
_atom_site_fract_z
_atom_site_U_iso_or_equiv
_atom_site_adp_type
_atom_site_occupancy
_atom_site_site_symmetry_order
_atom_site_calc_flag
_atom_site_refinement_flags_posn
_atom_site_refinement_flags_adp
_atom_site_refinement_flags_occupancy
_atom_site_disorder_assembly
_atom_site_disorder_group
Sb1 Sb 0.31349(2) 0.81449(2) 0.38195(2) 0.01474(2) Uani 1 1 d . . . . .
Sb2 Sb 0.15691(2) 0.85951(2) 0.32765(2) 0.01892(2) Uani 1 1 d . . . . .
Ga1 Ga 0.30727(2) 0.70702(2) 0.39137(2) 0.01284(3) Uani 1 1 d . . . . .
Ga2 Ga 0.26240(2) 0.92521(2) 0.28416(2) 0.01315(3) Uani 1 1 d . . . . .
N1 N 0.41675(9) 0.67551(4) 0.43858(6) 0.0155(2) Uani 1 1 d . . . . .
N2 N 0.22641(9) 0.65232(4) 0.37665(6) 0.0152(2) Uani 1 1 d . . . . .
N3 N 0.18016(9) 0.98213(4) 0.26515(6) 0.0141(2) Uani 1 1 d . . . . .
N4 N 0.36038(9) 0.96092(4) 0.34120(6) 0.0158(2) Uani 1 1 d . . . . .
N5 N 0.32838(10) 0.74642(4) 0.31687(6) 0.0169(2) Uani 1 1 d . . . . .
N6 N 0.32378(10) 0.91352(5) 0.20793(7) 0.0206(3) Uani 1 1 d . . . . .
N7 N 0.25568(10) 0.75857(4) 0.43137(6) 0.0165(2) Uani 1 1 d . . . . .
C1 C 0.40086(11) 0.63686(5) 0.47171(7) 0.0173(3) Uani 1 1 d . . . . .
C2 C 0.31328(12) 0.61148(5) 0.46484(7) 0.0179(3) Uani 1 1 d . . . . .
H2 H 0.305887 0.588076 0.496445 0.022 Uiso 1 1 calc R U . . .
C3 C 0.23553(11) 0.61625(5) 0.41744(7) 0.0167(3) Uani 1 1 d . . . . .
C4 C 0.47868(13) 0.61781(6) 0.51989(8) 0.0243(3) Uani 1 1 d . . . . .
H4A H 0.481415 0.583905 0.515657 0.036 Uiso 1 1 calc R U . . .
H4B H 0.463031 0.625936 0.563842 0.036 Uiso 1 1 calc R U . . .
H4C H 0.542288 0.631160 0.511570 0.036 Uiso 1 1 calc R U . . .
C5 C 0.15905(14) 0.57820(6) 0.41322(8) 0.0241(3) Uani 1 1 d . . . . .
H5A H 0.141323 0.570648 0.367644 0.036 Uiso 1 1 calc R U . . .
H5B H 0.100754 0.588854 0.433440 0.036 Uiso 1 1 calc R U . . .
H5C H 0.185530 0.550461 0.435825 0.036 Uiso 1 1 calc R U . . .
C6 C 0.51233(11) 0.69778(6) 0.44475(8) 0.0192(3) Uani 1 1 d . . . . .
C7 C 0.57618(13) 0.68968(7) 0.39531(8) 0.0255(3) Uani 1 1 d . . . . .
C8 C 0.66400(14) 0.71436(9) 0.39831(10) 0.0356(4) Uani 1 1 d . . . . .
H8 H 0.707685 0.709930 0.365445 0.043 Uiso 1 1 calc R U . . .
C9 C 0.68879(15) 0.74520(9) 0.44825(10) 0.0381(5) Uani 1 1 d . . . . .
H9 H 0.748440 0.762105 0.448896 0.046 Uiso 1 1 calc R U . . .
C10 C 0.62706(14) 0.75151(8) 0.49724(9) 0.0303(4) Uani 1 1 d . . . . .
H10 H 0.645498 0.772341 0.531675 0.036 Uiso 1 1 calc R U . . .
C11 C 0.53794(12) 0.72772(6) 0.49689(8) 0.0210(3) Uani 1 1 d . . . . .
C12 C 0.55073(14) 0.65503(7) 0.34114(9) 0.0282(4) Uani 1 1 d . . . . .
H12 H 0.478778 0.657526 0.328981 0.034 Uiso 1 1 calc R U . . .
C13 C 0.57197(19) 0.60495(8) 0.36303(11) 0.0411(5) Uani 1 1 d . . . . .
H13A H 0.554157 0.583652 0.327073 0.062 Uiso 1 1 calc R U . . .
H13B H 0.533488 0.597493 0.399569 0.062 Uiso 1 1 calc R U . . .
H13C H 0.641874 0.601653 0.376455 0.062 Uiso 1 1 calc R U . . .
C14 C 0.60398(15) 0.66476(8) 0.27994(9) 0.0347(4) Uani 1 1 d . . . . .
H14A H 0.575098 0.645726 0.244099 0.052 Uiso 1 1 calc R U . . .
H14B H 0.673538 0.657027 0.288204 0.052 Uiso 1 1 calc R U . . .
H14C H 0.597243 0.697735 0.268519 0.052 Uiso 1 1 calc R U . . .
C15 C 0.47570(13) 0.73395(6) 0.55407(8) 0.0225(3) Uani 1 1 d . . . . .
H15 H 0.415918 0.714111 0.546518 0.027 Uiso 1 1 calc R U . . .
C16 C 0.53267(16) 0.71779(7) 0.61735(9) 0.0322(4) Uani 1 1 d . . . . .
H16A H 0.555001 0.685726 0.612263 0.048 Uiso 1 1 calc R U . . .
H16B H 0.489774 0.719289 0.652962 0.048 Uiso 1 1 calc R U . . .
H16C H 0.589418 0.738089 0.627022 0.048 Uiso 1 1 calc R U . . .
C17 C 0.44289(15) 0.78428(7) 0.56229(10) 0.0308(4) Uani 1 1 d . . . . .
H17A H 0.412771 0.795930 0.520908 0.046 Uiso 1 1 calc R U . . .
H17B H 0.499777 0.803512 0.576205 0.046 Uiso 1 1 calc R U . . .
H17C H 0.395096 0.785641 0.595011 0.046 Uiso 1 1 calc R U . . .
C18 C 0.15411(11) 0.65029(5) 0.32208(7) 0.0172(3) Uani 1 1 d . . . . .
C19 C 0.18352(13) 0.63190(5) 0.26357(8) 0.0201(3) Uani 1 1 d . . . . .
C20 C 0.11354(14) 0.62960(6) 0.21085(8) 0.0257(3) Uani 1 1 d . . . . .
H20 H 0.130602 0.616173 0.171388 0.031 Uiso 1 1 calc R U . . .
C21 C 0.01964(14) 0.64658(6) 0.21511(9) 0.0285(4) Uani 1 1 d . . . . .
H21 H -0.026698 0.645159 0.178493 0.034 Uiso 1 1 calc R U . . .
C22 C -0.00690(13) 0.66562(6) 0.27256(9) 0.0270(3) Uani 1 1 d . . . . .
H22 H -0.071057 0.677794 0.274593 0.032 Uiso 1 1 calc R U . . .
C23 C 0.05916(12) 0.66725(6) 0.32773(8) 0.0209(3) Uani 1 1 d . . . . .
C24 C 0.28836(14) 0.61678(7) 0.25687(8) 0.0255(3) Uani 1 1 d . . . . .
H24 H 0.330632 0.635259 0.289035 0.031 Uiso 1 1 calc R U . . .
C25 C 0.3059(2) 0.56623(9) 0.27334(13) 0.0485(6) Uani 1 1 d . . . . .
H25A H 0.263568 0.546814 0.244026 0.073 Uiso 1 1 calc R U . . .
H25B H 0.290942 0.560542 0.318147 0.073 Uiso 1 1 calc R U . . .
H25C H 0.374633 0.558477 0.268549 0.073 Uiso 1 1 calc R U . . .
C26 C 0.32390(18) 0.62715(7) 0.19024(10) 0.0370(5) Uani 1 1 d . . . . .
H26A H 0.290058 0.606718 0.157854 0.055 Uiso 1 1 calc R U . . .
H26B H 0.394652 0.621729 0.191349 0.055 Uiso 1 1 calc R U . . .
H26C H 0.309770 0.659658 0.178802 0.055 Uiso 1 1 calc R U . . .
C27 C 0.02635(13) 0.68741(7) 0.39014(9) 0.0266(3) Uani 1 1 d . . . . .
H27 H 0.082273 0.684702 0.424045 0.032 Uiso 1 1 calc R U . . .
C28 C -0.06045(16) 0.66040(9) 0.41381(12) 0.0403(5) Uani 1 1 d . . . . .
H28A H -0.117657 0.664162 0.382680 0.060 Uiso 1 1 calc R U . . .
H28B H -0.075676 0.672406 0.456130 0.060 Uiso 1 1 calc R U . . .
H28C H -0.043508 0.627362 0.417736 0.060 Uiso 1 1 calc R U . . .
C29 C -0.00008(16) 0.73907(7) 0.38283(12) 0.0370(4) Uani 1 1 d . . . . .
H29A H 0.056435 0.756321 0.369176 0.055 Uiso 1 1 calc R U . . .
H29B H -0.018116 0.751241 0.424440 0.055 Uiso 1 1 calc R U . . .
H29C H -0.055446 0.742652 0.350197 0.055 Uiso 1 1 calc R U . . .
C30 C 0.22033(11) 1.02403(5) 0.26333(7) 0.0156(2) Uani 1 1 d . . . . .
C31 C 0.31651(11) 1.03372(5) 0.28878(7) 0.0178(3) Uani 1 1 d . . . . .
H31 H 0.342564 1.062884 0.277187 0.021 Uiso 1 1 calc R U . . .
C32 C 0.37846(11) 1.00556(5) 0.32913(7) 0.0172(3) Uani 1 1 d . . . . .
C33 C 0.16337(13) 1.06468(5) 0.23351(8) 0.0221(3) Uani 1 1 d . . . . .
H33A H 0.173340 1.066500 0.187245 0.033 Uiso 1 1 calc R U . . .
H33B H 0.186277 1.093502 0.254949 0.033 Uiso 1 1 calc R U . . .
H33C H 0.093520 1.060433 0.238978 0.033 Uiso 1 1 calc R U . . .
C34 C 0.46947(13) 1.02844(6) 0.36075(9) 0.0257(3) Uani 1 1 d . . . . .
H34A H 0.526731 1.018281 0.338971 0.039 Uiso 1 1 calc R U . . .
H34B H 0.477722 1.019580 0.406547 0.039 Uiso 1 1 calc R U . . .
H34C H 0.462961 1.062293 0.357217 0.039 Uiso 1 1 calc R U . . .
C35 C 0.07606(11) 0.97739(5) 0.24989(7) 0.0161(2) Uani 1 1 d . . . . .
C36 C 0.03829(12) 0.96714(6) 0.18639(8) 0.0204(3) Uani 1 1 d . . . . .
C37 C -0.06313(13) 0.96445(7) 0.17383(9) 0.0282(4) Uani 1 1 d . . . . .
H37 H -0.090059 0.957541 0.131212 0.034 Uiso 1 1 calc R U . . .
C38 C -0.12511(14) 0.97167(8) 0.22240(11) 0.0353(4) Uani 1 1 d . . . . .
H38 H -0.194050 0.970718 0.212665 0.042 Uiso 1 1 calc R U . . .
C39 C -0.08704(13) 0.98026(8) 0.28500(10) 0.0324(4) Uani 1 1 d . . . . .
H39 H -0.130282 0.984507 0.318160 0.039 Uiso 1 1 calc R U . . .
C40 C 0.01350(11) 0.98281(6) 0.30034(8) 0.0207(3) Uani 1 1 d . . . . .
C41 C 0.10316(14) 0.95920(7) 0.13133(8) 0.0286(4) Uani 1 1 d . . . . .
H41 H 0.173097 0.961911 0.148871 0.034 Uiso 1 1 calc R U . . .
C42 C 0.0868(2) 0.91044(9) 0.10318(12) 0.0512(6) Uani 1 1 d . . . . .
H42A H 0.020194 0.908109 0.082371 0.077 Uiso 1 1 calc R U . . .
H42B H 0.095665 0.887421 0.138034 0.077 Uiso 1 1 calc R U . . .
H42C H 0.134176 0.904540 0.071072 0.077 Uiso 1 1 calc R U . . .
C43 C 0.0836(2) 0.99554(10) 0.07807(11) 0.0466(6) Uani 1 1 d . . . . .
H43A H 0.128513 0.990581 0.044190 0.070 Uiso 1 1 calc R U . . .
H43B H 0.093839 1.026711 0.096488 0.070 Uiso 1 1 calc R U . . .
H43C H 0.015848 0.992649 0.059355 0.070 Uiso 1 1 calc R U . . .
C44 C 0.05276(13) 0.99238(7) 0.36988(8) 0.0248(3) Uani 1 1 d . . . . .
H44 H 0.124368 0.985075 0.373378 0.030 Uiso 1 1 calc R U . . .
C45 C 0.00478(18) 0.96143(7) 0.41831(10) 0.0377(5) Uani 1 1 d . . . . .
H45A H -0.065390 0.968406 0.416892 0.057 Uiso 1 1 calc R U . . .
H45B H 0.035029 0.967335 0.462031 0.057 Uiso 1 1 calc R U . . .
H45C H 0.013949 0.928716 0.407057 0.057 Uiso 1 1 calc R U . . .
C46 C 0.04172(17) 1.04320(7) 0.38801(10) 0.0353(4) Uani 1 1 d . . . . .
H46A H 0.077966 1.062631 0.359273 0.053 Uiso 1 1 calc R U . . .
H46B H 0.067814 1.047962 0.432970 0.053 Uiso 1 1 calc R U . . .
H46C H -0.027736 1.051769 0.383474 0.053 Uiso 1 1 calc R U . . .
C47 C 0.41939(11) 0.93678(5) 0.39127(8) 0.0187(3) Uani 1 1 d . . . . .
C48 C 0.50848(12) 0.91593(6) 0.37788(9) 0.0244(3) Uani 1 1 d . . . . .
C49 C 0.56075(13) 0.89132(6) 0.42784(11) 0.0314(4) Uani 1 1 d . . . . .
H49 H 0.621106 0.877067 0.419673 0.038 Uiso 1 1 calc R U . . .
C50 C 0.52711(14) 0.88729(7) 0.48810(11) 0.0332(4) Uani 1 1 d . . . . .
H50 H 0.564084 0.870499 0.521145 0.040 Uiso 1 1 calc R U . . .
C51 C 0.43935(14) 0.90766(6) 0.50075(9) 0.0281(4) Uani 1 1 d . . . . .
H51 H 0.416183 0.904419 0.542547 0.034 Uiso 1 1 calc R U . . .
C52 C 0.38399(12) 0.93294(6) 0.45327(8) 0.0212(3) Uani 1 1 d . . . . .
C53 C 0.54895(13) 0.91836(7) 0.31190(10) 0.0289(4) Uani 1 1 d . . . . .
H53 H 0.506997 0.940173 0.284206 0.035 Uiso 1 1 calc R U . . .
C54 C 0.54443(16) 0.87049(8) 0.27943(12) 0.0400(5) Uani 1 1 d . . . . .
H54A H 0.566669 0.873032 0.235761 0.060 Uiso 1 1 calc R U . . .
H54B H 0.476858 0.859006 0.276683 0.060 Uiso 1 1 calc R U . . .
H54C H 0.586865 0.848782 0.305087 0.060 Uiso 1 1 calc R U . . .
C55 C 0.65451(14) 0.93696(9) 0.31640(13) 0.0412(5) Uani 1 1 d . . . . .
H55A H 0.675744 0.941097 0.272688 0.062 Uiso 1 1 calc R U . . .
H55B H 0.697924 0.914738 0.340319 0.062 Uiso 1 1 calc R U . . .
H55C H 0.657161 0.966900 0.339059 0.062 Uiso 1 1 calc R U . . .
C56 C 0.28843(13) 0.95543(6) 0.46871(8) 0.0231(3) Uani 1 1 d . . . . .
H56 H 0.240225 0.950526 0.430449 0.028 Uiso 1 1 calc R U . . .
C57 C 0.29858(18) 1.00739(7) 0.47909(11) 0.0361(4) Uani 1 1 d . . . . .
H57A H 0.318639 1.022013 0.439511 0.054 Uiso 1 1 calc R U . . .
H57B H 0.348098 1.013463 0.514909 0.054 Uiso 1 1 calc R U . . .
H57C H 0.235556 1.020320 0.489571 0.054 Uiso 1 1 calc R U . . .
C58 C 0.24487(18) 0.93375(7) 0.52760(10) 0.0362(4) Uani 1 1 d . . . . .
H58A H 0.176831 0.943987 0.529028 0.054 Uiso 1 1 calc R U . . .
H58B H 0.283092 0.943614 0.567259 0.054 Uiso 1 1 calc R U . . .
H58C H 0.246830 0.899787 0.524180 0.054 Uiso 1 1 calc R U . . .
C59 C 0.24690(14) 0.74528(5) 0.26577(8) 0.0228(3) Uani 1 1 d . . . . .
H59A H 0.249375 0.773130 0.238699 0.034 Uiso 1 1 calc R U . . .
H59B H 0.184443 0.744424 0.285752 0.034 Uiso 1 1 calc R U . . .
H59C H 0.252780 0.717516 0.238921 0.034 Uiso 1 1 calc R U . . .
C60 C 0.42148(14) 0.74933(6) 0.28614(9) 0.0257(3) Uani 1 1 d . . . . .
H60A H 0.429376 0.721538 0.259692 0.038 Uiso 1 1 calc R U . . .
H60B H 0.475949 0.751363 0.319709 0.038 Uiso 1 1 calc R U . . .
H60C H 0.421071 0.777035 0.258576 0.038 Uiso 1 1 calc R U . . .
C61 C 0.37491(14) 0.94795(7) 0.17306(9) 0.0275(3) Uani 1 1 d . . . . .
H61A H 0.340077 0.953056 0.130458 0.041 Uiso 1 1 calc R U . . .
H61B H 0.441518 0.937060 0.167530 0.041 Uiso 1 1 calc R U . . .
H61C H 0.377919 0.977175 0.197469 0.041 Uiso 1 1 calc R U . . .
C62 C 0.31870(15) 0.86973(6) 0.17371(9) 0.0284(4) Uani 1 1 d . . . . .
H62A H 0.287656 0.874472 0.129915 0.043 Uiso 1 1 calc R U . . .
H62B H 0.279985 0.847557 0.196947 0.043 Uiso 1 1 calc R U . . .
H62C H 0.384996 0.857458 0.171045 0.043 Uiso 1 1 calc R U . . .
C63 C 0.21123(11) 0.76079(5) 0.48921(7) 0.0151(2) Uani 1 1 d . . . . .
C64 C 0.16944(12) 0.80221(5) 0.51052(8) 0.0201(3) Uani 1 1 d . . . . .
H64 H 0.171570 0.829454 0.484749 0.024 Uiso 1 1 calc R U . . .
C65 C 0.12516(13) 0.80399(6) 0.56850(8) 0.0241(3) Uani 1 1 d . . . . .
H65 H 0.097535 0.832422 0.581652 0.029 Uiso 1 1 calc R U . . .
C66 C 0.12056(13) 0.76495(6) 0.60756(8) 0.0242(3) Uani 1 1 d . . . . .
H66 H 0.091314 0.766543 0.647577 0.029 Uiso 1 1 calc R U . . .
C67 C 0.15975(12) 0.72346(6) 0.58679(8) 0.0211(3) Uani 1 1 d . . . . .
H67 H 0.155867 0.696269 0.612491 0.025 Uiso 1 1 calc R U . . .
C68 C 0.20456(11) 0.72122(5) 0.52891(7) 0.0178(3) Uani 1 1 d . . . . .
H68 H 0.231155 0.692527 0.515862 0.021 Uiso 1 1 calc R U . . .
C1_1 C 0.84088(16) 0.83690(8) 0.53538(12) 0.0399(5) Uani 1 1 d . . . . .
C2_1 C 0.77351(17) 0.86301(8) 0.56757(15) 0.0459(6) Uani 1 1 d . . . . .
H2_1 H 0.750879 0.891890 0.549859 0.055 Uiso 1 1 calc R U . . .
C3_1 C 0.73925(16) 0.84734(9) 0.62503(13) 0.0445(6) Uani 1 1 d . . . . .
H3_1 H 0.693724 0.865646 0.646210 0.053 Uiso 1 1 calc R U . . .
C4_1 C 0.77054(17) 0.80562(10) 0.65153(12) 0.0436(5) Uani 1 1 d . . . . .
H4_1 H 0.746490 0.794918 0.690656 0.052 Uiso 1 1 calc R U . . .
C5_1 C 0.83775(16) 0.77927(9) 0.62048(12) 0.0407(5) Uani 1 1 d . . . . .
H5_1 H 0.860184 0.750413 0.638382 0.049 Uiso 1 1 calc R U . . .
C6_1 C 0.87216(15) 0.79531(8) 0.56298(11) 0.0376(5) Uani 1 1 d . . . . .
H6_1 H 0.918390 0.777115 0.542260 0.045 Uiso 1 1 calc R U . . .
C7_1 C 0.8782(2) 0.85274(11) 0.47242(17) 0.0622(8) Uani 1 1 d . . . . .
H7A_1 H 0.949589 0.849521 0.474814 0.093 Uiso 1 1 calc R U . . .
H7B_1 H 0.860353 0.885388 0.464712 0.093 Uiso 1 1 calc R U . . .
H7C_1 H 0.848768 0.833619 0.436838 0.093 Uiso 1 1 calc R U . . .
C1_2 C 0.8082(2) 0.81150(11) 0.26815(17) 0.0609(8) Uani 1 1 d . . . . .
N1_2 N 0.7536(3) 0.78271(13) 0.2656(2) 0.1056(13) Uani 1 1 d . . . . .
C2_2 C 0.8759(3) 0.84820(15) 0.2689(2) 0.0946(14) Uani 1 1 d . . . . .
H2A_2 H 0.924211 0.841883 0.237541 0.113 Uiso 1 1 calc R U . . .
H2B_2 H 0.909401 0.851068 0.312339 0.113 Uiso 1 1 calc R U . . .
H2C_2 H 0.841483 0.877251 0.257329 0.113 Uiso 1 1 calc R U . . .

loop_
_atom_site_aniso_label
_atom_site_aniso_U_11
_atom_site_aniso_U_22
_atom_site_aniso_U_33
_atom_site_aniso_U_23
_atom_site_aniso_U_13
_atom_site_aniso_U_12
Sb1 0.01803(4) 0.01072(4) 0.01559(4) -0.00060(3) 0.00201(3) -0.00090(3)
Sb2 0.01681(4) 0.01266(4) 0.02730(5) 0.00397(4) 0.00188(4) -0.00156(3)
Ga1 0.01636(7) 0.01006(6) 0.01225(7) -0.00034(5) 0.00205(5) 0.00055(5)
Ga2 0.01408(7) 0.01075(6) 0.01473(7) -0.00037(5) 0.00181(5) -0.00046(5)
N1 0.0176(5) 0.0148(5) 0.0140(5) -0.0003(4) 0.0012(4) 0.0023(4)
N2 0.0191(5) 0.0117(5) 0.0148(5) 0.0001(4) 0.0013(4) -0.0017(4)
N3 0.0152(5) 0.0130(5) 0.0144(5) 0.0007(4) 0.0030(4) -0.0001(4)
N4 0.0158(5) 0.0136(5) 0.0180(6) 0.0011(4) 0.0009(4) -0.0024(4)
N5 0.0233(6) 0.0134(5) 0.0143(5) 0.0005(4) 0.0045(5) -0.0005(4)
N6 0.0244(6) 0.0170(6) 0.0218(6) -0.0043(5) 0.0095(5) -0.0012(5)
N7 0.0237(6) 0.0112(5) 0.0155(5) -0.0007(4) 0.0057(5) 0.0017(4)
C1 0.0210(6) 0.0176(6) 0.0134(6) -0.0012(5) 0.0022(5) 0.0055(5)
C2 0.0241(7) 0.0140(6) 0.0158(6) 0.0034(5) 0.0024(5) 0.0027(5)
C3 0.0230(7) 0.0123(6) 0.0153(6) -0.0008(5) 0.0048(5) 0.0006(5)
C4 0.0256(8) 0.0259(8) 0.0208(7) 0.0038(6) -0.0015(6) 0.0072(6)
C5 0.0320(8) 0.0169(7) 0.0235(8) 0.0032(6) 0.0030(6) -0.0067(6)
C6 0.0161(6) 0.0249(7) 0.0169(7) -0.0004(5) 0.0026(5) -0.0003(5)
C7 0.0204(7) 0.0364(9) 0.0202(7) -0.0023(7) 0.0039(6) 0.0009(6)
C8 0.0223(8) 0.0576(13) 0.0279(9) -0.0040(9) 0.0089(7) -0.0054(8)
C9 0.0247(9) 0.0575(14) 0.0327(10) -0.0066(9) 0.0056(7) -0.0156(9)
C10 0.0253(8) 0.0411(10) 0.0244(8) -0.0048(7) 0.0016(6) -0.0092(7)
C11 0.0194(7) 0.0273(8) 0.0162(7) -0.0009(6) 0.0015(5) -0.0019(6)
C12 0.0252(8) 0.0384(10) 0.0220(8) -0.0080(7) 0.0074(6) 0.0040(7)
C13 0.0525(13) 0.0405(12) 0.0321(10) -0.0056(9) 0.0140(9) 0.0099(10)
C14 0.0306(9) 0.0500(12) 0.0247(9) -0.0064(8) 0.0107(7) 0.0066(9)
C15 0.0254(7) 0.0256(8) 0.0170(7) -0.0040(6) 0.0043(6) -0.0054(6)
C16 0.0424(11) 0.0350(10) 0.0189(8) 0.0007(7) 0.0015(7) -0.0084(8)
C17 0.0355(9) 0.0283(9) 0.0284(9) -0.0087(7) 0.0022(7) -0.0007(7)
C18 0.0207(6) 0.0141(6) 0.0162(6) 0.0014(5) -0.0011(5) -0.0036(5)
C19 0.0281(8) 0.0156(6) 0.0163(7) 0.0001(5) 0.0010(6) -0.0062(6)
C20 0.0351(9) 0.0247(8) 0.0166(7) -0.0002(6) -0.0013(6) -0.0105(7)
C21 0.0332(9) 0.0272(8) 0.0235(8) 0.0035(6) -0.0085(7) -0.0116(7)
C22 0.0235(8) 0.0254(8) 0.0310(9) 0.0031(7) -0.0055(6) -0.0060(6)
C23 0.0216(7) 0.0169(7) 0.0237(7) 0.0006(6) -0.0009(6) -0.0043(5)
C24 0.0302(8) 0.0297(8) 0.0172(7) -0.0056(6) 0.0048(6) -0.0020(7)
C25 0.0562(15) 0.0388(12) 0.0535(14) 0.0166(11) 0.0237(12) 0.0186(11)
C26 0.0525(13) 0.0301(9) 0.0311(10) -0.0025(8) 0.0209(9) -0.0003(9)
C27 0.0200(7) 0.0302(9) 0.0298(9) -0.0038(7) 0.0032(6) 0.0011(6)
C28 0.0324(10) 0.0454(12) 0.0449(12) 0.0018(10) 0.0146(9) -0.0010(9)
C29 0.0321(10) 0.0308(10) 0.0481(12) -0.0084(9) 0.0031(9) 0.0043(8)
C30 0.0209(6) 0.0129(6) 0.0135(6) 0.0013(5) 0.0037(5) -0.0002(5)
C31 0.0211(7) 0.0127(6) 0.0197(7) 0.0016(5) 0.0028(5) -0.0030(5)
C32 0.0188(6) 0.0150(6) 0.0179(6) -0.0005(5) 0.0021(5) -0.0039(5)
C33 0.0258(7) 0.0148(6) 0.0258(8) 0.0054(6) 0.0023(6) 0.0014(6)
C34 0.0263(8) 0.0201(7) 0.0295(8) 0.0021(6) -0.0052(6) -0.0089(6)
C35 0.0163(6) 0.0135(6) 0.0184(6) 0.0028(5) 0.0015(5) 0.0010(5)
C36 0.0209(7) 0.0202(7) 0.0199(7) -0.0002(6) -0.0005(5) 0.0014(5)
C37 0.0230(8) 0.0310(9) 0.0293(9) -0.0017(7) -0.0062(6) -0.0008(7)
C38 0.0171(7) 0.0463(12) 0.0418(11) -0.0012(9) -0.0011(7) -0.0040(7)
C39 0.0180(7) 0.0450(11) 0.0350(10) 0.0024(8) 0.0063(7) -0.0013(7)
C40 0.0175(6) 0.0244(7) 0.0208(7) 0.0039(6) 0.0048(5) 0.0010(5)
C41 0.0267(8) 0.0418(10) 0.0167(7) -0.0058(7) -0.0015(6) 0.0051(7)
C42 0.0722(18) 0.0454(13) 0.0362(12) -0.0162(10) 0.0063(12) 0.0135(12)
C43 0.0562(15) 0.0589(15) 0.0257(10) 0.0064(10) 0.0092(10) 0.0000(12)
C44 0.0230(7) 0.0346(9) 0.0175(7) 0.0055(6) 0.0070(6) 0.0057(7)
C45 0.0589(14) 0.0297(9) 0.0274(9) 0.0066(7) 0.0207(9) 0.0065(9)
C46 0.0482(12) 0.0336(10) 0.0240(9) 0.0015(7) 0.0037(8) -0.0063(9)
C47 0.0175(6) 0.0146(6) 0.0230(7) 0.0020(5) -0.0040(5) -0.0032(5)
C48 0.0193(7) 0.0191(7) 0.0341(9) -0.0005(6) -0.0028(6) -0.0026(6)
C49 0.0198(7) 0.0235(8) 0.0490(12) 0.0035(8) -0.0094(7) 0.0004(6)
C50 0.0300(9) 0.0261(9) 0.0404(11) 0.0104(8) -0.0167(8) -0.0042(7)
C51 0.0333(9) 0.0227(8) 0.0263(8) 0.0063(6) -0.0105(7) -0.0079(7)
C52 0.0240(7) 0.0166(6) 0.0217(7) 0.0019(5) -0.0061(6) -0.0052(5)
C53 0.0177(7) 0.0296(9) 0.0394(10) -0.0020(7) 0.0035(7) 0.0005(6)
C54 0.0317(10) 0.0368(11) 0.0530(13) -0.0119(10) 0.0126(9) 0.0015(8)
C55 0.0210(8) 0.0476(13) 0.0555(14) 0.0032(11) 0.0055(9) -0.0057(8)
C56 0.0271(8) 0.0256(8) 0.0163(7) 0.0025(6) -0.0006(6) -0.0027(6)
C57 0.0499(12) 0.0218(8) 0.0378(11) 0.0033(8) 0.0103(9) 0.0042(8)
C58 0.0511(12) 0.0296(9) 0.0294(9) 0.0017(7) 0.0127(9) -0.0046(9)
C59 0.0370(9) 0.0145(6) 0.0159(7) 0.0007(5) -0.0033(6) -0.0018(6)
C60 0.0331(9) 0.0211(7) 0.0247(8) 0.0011(6) 0.0147(7) 0.0005(6)
C61 0.0302(8) 0.0272(8) 0.0267(8) -0.0028(7) 0.0129(7) -0.0052(7)
C62 0.0397(10) 0.0209(7) 0.0261(8) -0.0067(6) 0.0114(7) 0.0008(7)
C63 0.0163(6) 0.0137(6) 0.0155(6) -0.0016(5) 0.0016(5) 0.0004(5)
C64 0.0265(7) 0.0148(6) 0.0196(7) -0.0021(5) 0.0060(6) 0.0026(5)
C65 0.0291(8) 0.0217(7) 0.0222(8) -0.0043(6) 0.0067(6) 0.0050(6)
C66 0.0273(8) 0.0286(8) 0.0176(7) -0.0005(6) 0.0076(6) 0.0043(6)
C67 0.0239(7) 0.0219(7) 0.0177(7) 0.0025(6) 0.0039(6) 0.0015(6)
C68 0.0209(7) 0.0149(6) 0.0178(6) 0.0003(5) 0.0034(5) 0.0023(5)
C1_1 0.0292(10) 0.0372(11) 0.0534(13) -0.0060(10) 0.0033(9) -0.0070(8)
C2_1 0.0322(10) 0.0292(10) 0.0751(18) -0.0100(11) -0.0035(11) -0.0010(8)
C3_1 0.0297(10) 0.0473(13) 0.0567(14) -0.0263(11) 0.0040(9) -0.0018(9)
C4_1 0.0335(11) 0.0606(15) 0.0360(11) -0.0122(10) -0.0006(9) -0.0046(10)
C5_1 0.0340(10) 0.0447(12) 0.0422(12) -0.0038(10) -0.0049(9) 0.0011(9)
C6_1 0.0259(9) 0.0442(12) 0.0426(12) -0.0107(9) 0.0017(8) 0.0031(8)
C7_1 0.0603(18) 0.0533(16) 0.075(2) 0.0118(15) 0.0173(15) -0.0143(14)
C1_2 0.0565(17) 0.0497(16) 0.075(2) -0.0010(14) -0.0060(15) 0.0044(13)
N1_2 0.105(3) 0.082(2) 0.134(3) -0.023(2) 0.037(3) -0.035(2)
C2_2 0.0506(19) 0.086(3) 0.141(4) 0.004(3) -0.030(2) -0.0106(18)

loop_
_atom_type_symbol
_atom_type_description
_atom_type_scat_dispersion_real
_atom_type_scat_dispersion_imag
_atom_type_scat_source
C C 0.0033 0.0016 'International Tables Vol C Tables 4.2.6.8 and 6.1.1.4'
H H 0.0000 0.0000 'International Tables Vol C Tables 4.2.6.8 and 6.1.1.4'
Ga Ga 0.2307 1.6083 'International Tables Vol C Tables 4.2.6.8 and 6.1.1.4'
N N 0.0061 0.0033 'International Tables Vol C Tables 4.2.6.8 and 6.1.1.4'
Sb Sb -0.5866 1.5461 'International Tables Vol C Tables 4.2.6.8 and 6.1.1.4'

loop_
_geom_angle_atom_site_label_1
_geom_angle_atom_site_label_2
_geom_angle_atom_site_label_3
_geom_angle
_geom_angle_site_symmetry_1
_geom_angle_site_symmetry_3
_geom_angle_publ_flag
N7 Sb1 N5 72.54(5) . . ?
N7 Sb1 Sb2 104.79(4) . . ?
N5 Sb1 Sb2 105.11(3) . . ?
N7 Sb1 Ga1 35.93(3) . . ?
N5 Sb1 Ga1 39.10(3) . . ?
Sb2 Sb1 Ga1 118.960(7) . . ?
Ga2 Sb2 Sb1 92.794(10) . . ?
N7 Ga1 N2 118.96(6) . . ?
N7 Ga1 N1 116.80(6) . . ?
N2 Ga1 N1 96.25(5) . . ?
N7 Ga1 N5 88.57(5) . . ?
N2 Ga1 N5 117.79(5) . . ?
N1 Ga1 N5 120.64(6) . . ?
N7 Ga1 Sb1 41.25(4) . . ?
N2 Ga1 Sb1 145.06(4) . . ?
N1 Ga1 Sb1 118.16(4) . . ?
N5 Ga1 Sb1 50.61(4) . . ?
N6 Ga2 N4 105.33(6) . . ?
N6 Ga2 N3 105.25(6) . . ?
N4 Ga2 N3 92.10(5) . . ?
N6 Ga2 Sb2 117.55(4) . . ?
N4 Ga2 Sb2 122.50(4) . . ?
N3 Ga2 Sb2 110.12(4) . . ?
C1 N1 C6 120.33(13) . . ?
C1 N1 Ga1 119.71(11) . . ?
C6 N1 Ga1 119.40(10) . . ?
C3 N2 C18 119.14(12) . . ?
C3 N2 Ga1 120.54(10) . . ?
C18 N2 Ga1 120.31(9) . . ?
C30 N3 C35 119.00(12) . . ?
C30 N3 Ga2 121.25(10) . . ?
C35 N3 Ga2 119.68(9) . . ?
C32 N4 C47 119.76(13) . . ?
C32 N4 Ga2 120.60(11) . . ?
C47 N4 Ga2 119.28(9) . . ?
C60 N5 C59 108.83(13) . . ?
C60 N5 Ga1 124.21(11) . . ?
C59 N5 Ga1 113.71(10) . . ?
C60 N5 Sb1 108.20(10) . . ?
C59 N5 Sb1 109.17(9) . . ?
Ga1 N5 Sb1 90.29(5) . . ?
C61 N6 C62 111.10(13) . . ?
C61 N6 Ga2 124.53(11) . . ?
C62 N6 Ga2 124.18(11) . . ?
C63 N7 Ga1 128.90(10) . . ?
C63 N7 Sb1 126.53(10) . . ?
Ga1 N7 Sb1 102.81(6) . . ?
N1 C1 C2 123.75(14) . . ?
N1 C1 C4 120.60(15) . . ?
C2 C1 C4 115.65(14) . . ?
C3 C2 C1 128.22(14) . . ?
N2 C3 C2 123.21(14) . . ?
N2 C3 C5 119.70(14) . . ?
C2 C3 C5 117.10(14) . . ?
C11 C6 C7 121.72(15) . . ?
C11 C6 N1 120.38(13) . . ?
C7 C6 N1 117.85(14) . . ?
C8 C7 C6 117.65(17) . . ?
C8 C7 C12 120.86(16) . . ?
C6 C7 C12 121.49(16) . . ?
C9 C8 C7 121.25(17) . . ?
C10 C9 C8 120.29(18) . . ?
C9 C10 C11 121.07(18) . . ?
C10 C11 C6 117.93(15) . . ?
C10 C11 C15 118.71(15) . . ?
C6 C11 C15 123.31(14) . . ?
C7 C12 C13 111.80(17) . . ?
C7 C12 C14 113.15(17) . . ?
C13 C12 C14 108.89(16) . . ?
C11 C15 C17 112.67(15) . . ?
C11 C15 C16 110.39(15) . . ?
C17 C15 C16 108.90(15) . . ?
C23 C18 C19 122.19(15) . . ?
C23 C18 N2 120.22(14) . . ?
C19 C18 N2 117.57(14) . . ?
C20 C19 C18 117.67(16) . . ?
C20 C19 C24 120.70(15) . . ?
C18 C19 C24 121.58(14) . . ?
C21 C20 C19 121.11(17) . . ?
C22 C21 C20 120.20(16) . . ?
C21 C22 C23 121.16(17) . . ?
C22 C23 C18 117.60(16) . . ?
C22 C23 C27 119.46(16) . . ?
C18 C23 C27 122.94(15) . . ?
C25 C24 C19 112.99(16) . . ?
C25 C24 C26 109.62(16) . . ?
C19 C24 C26 113.49(16) . . ?
C23 C27 C28 111.65(16) . . ?
C23 C27 C29 111.70(16) . . ?
C28 C27 C29 109.85(16) . . ?
N3 C30 C31 123.18(13) . . ?
N3 C30 C33 120.87(14) . . ?
C31 C30 C33 115.95(13) . . ?
C32 C31 C30 127.84(14) . . ?
N4 C32 C31 123.74(14) . . ?
N4 C32 C34 119.77(14) . . ?
C31 C32 C34 116.48(13) . . ?
C36 C35 C40 121.05(14) . . ?
C36 C35 N3 120.56(13) . . ?
C40 C35 N3 118.38(13) . . ?
C37 C36 C35 118.22(15) . . ?
C37 C36 C41 119.05(15) . . ?
C35 C36 C41 122.73(15) . . ?
C38 C37 C36 121.07(17) . . ?
C39 C38 C37 120.15(17) . . ?
C38 C39 C40 121.13(18) . . ?
C39 C40 C35 118.28(16) . . ?
C39 C40 C44 119.63(15) . . ?
C35 C40 C44 122.07(14) . . ?
C36 C41 C43 111.10(17) . . ?
C36 C41 C42 110.37(18) . . ?
C43 C41 C42 109.90(18) . . ?
C46 C44 C40 111.92(15) . . ?
C46 C44 C45 109.98(15) . . ?
C40 C44 C45 112.20(17) . . ?
C48 C47 C52 120.79(15) . . ?
C48 C47 N4 120.60(15) . . ?
C52 C47 N4 118.57(14) . . ?
C49 C48 C47 118.00(18) . . ?
C49 C48 C53 119.10(17) . . ?
C47 C48 C53 122.89(16) . . ?
C50 C49 C48 121.75(18) . . ?
C49 C50 C51 119.89(17) . . ?
C50 C51 C52 121.26(18) . . ?
C51 C52 C47 118.31(17) . . ?
C51 C52 C56 120.17(16) . . ?
C47 C52 C56 121.52(14) . . ?
C48 C53 C54 110.44(17) . . ?
C48 C53 C55 111.78(17) . . ?
C54 C53 C55 110.14(17) . . ?
C57 C56 C52 112.32(15) . . ?
C57 C56 C58 109.00(16) . . ?
C52 C56 C58 113.05(15) . . ?
N7 C63 C64 121.80(13) . . ?
N7 C63 C68 121.26(13) . . ?
C64 C63 C68 116.94(13) . . ?
C65 C64 C63 121.26(15) . . ?
C66 C65 C64 121.14(15) . . ?
C65 C66 C67 118.50(15) . . ?
C66 C67 C68 120.94(15) . . ?
C67 C68 C63 121.20(14) . . ?
C6_1 C1_1 C2_1 117.6(2) . . ?
C6_1 C1_1 C7_1 120.3(2) . . ?
C2_1 C1_1 C7_1 122.1(2) . . ?
C3_1 C2_1 C1_1 121.0(2) . . ?
C4_1 C3_1 C2_1 120.7(2) . . ?
C3_1 C4_1 C5_1 119.3(2) . . ?
C4_1 C5_1 C6_1 119.8(2) . . ?
C1_1 C6_1 C5_1 121.8(2) . . ?
N1_2 C1_2 C2_2 177.8(5) . . ?

loop_
_geom_bond_atom_site_label_1
_geom_bond_atom_site_label_2
_geom_bond_distance
_geom_bond_site_symmetry_2
_geom_bond_publ_flag
Sb1 N7 2.0955(13) . ?
Sb1 N5 2.3949(13) . ?
Sb1 Sb2 2.6750(3) . ?
Sb1 Ga1 3.0988(4) . ?
Sb2 Ga2 2.5842(3) . ?
Ga1 N7 1.8649(12) . ?
Ga1 N2 1.9341(12) . ?
Ga1 N1 1.9472(13) . ?
Ga1 N5 1.9545(13) . ?
Ga2 N6 1.8775(13) . ?
Ga2 N4 1.9994(13) . ?
Ga2 N3 2.0085(12) . ?
N1 C1 1.333(2) . ?
N1 C6 1.454(2) . ?
N2 C3 1.3377(19) . ?
N2 C18 1.443(2) . ?
N3 C30 1.3266(18) . ?
N3 C35 1.4420(19) . ?
N4 C32 1.3350(19) . ?
N4 C47 1.441(2) . ?
N5 C60 1.472(2) . ?
N5 C59 1.476(2) . ?
N6 C61 1.440(2) . ?
N6 C62 1.444(2) . ?
N7 C63 1.3880(19) . ?
C1 C2 1.402(2) . ?
C1 C4 1.504(2) . ?
C2 C3 1.396(2) . ?
C3 C5 1.512(2) . ?
C6 C11 1.404(2) . ?
C6 C7 1.418(2) . ?
C7 C8 1.394(3) . ?
C7 C12 1.520(3) . ?
C8 C9 1.384(3) . ?
C9 C10 1.384(3) . ?
C10 C11 1.399(2) . ?
C11 C15 1.524(2) . ?
C12 C13 1.531(3) . ?
C12 C14 1.538(3) . ?
C15 C17 1.529(3) . ?
C15 C16 1.542(3) . ?
C18 C23 1.403(2) . ?
C18 C19 1.410(2) . ?
C19 C20 1.396(2) . ?
C19 C24 1.517(3) . ?
C20 C21 1.385(3) . ?
C21 C22 1.385(3) . ?
C22 C23 1.400(2) . ?
C23 C27 1.517(2) . ?
C24 C25 1.508(3) . ?
C24 C26 1.529(3) . ?
C27 C28 1.533(3) . ?
C27 C29 1.534(3) . ?
C30 C31 1.407(2) . ?
C30 C33 1.510(2) . ?
C31 C32 1.400(2) . ?
C32 C34 1.512(2) . ?
C35 C36 1.405(2) . ?
C35 C40 1.412(2) . ?
C36 C37 1.395(2) . ?
C36 C41 1.518(2) . ?
C37 C38 1.383(3) . ?
C38 C39 1.380(3) . ?
C39 C40 1.390(2) . ?
C40 C44 1.522(2) . ?
C41 C43 1.528(3) . ?
C41 C42 1.528(3) . ?
C44 C46 1.520(3) . ?
C44 C45 1.528(3) . ?
C47 C48 1.407(2) . ?
C47 C52 1.413(2) . ?
C48 C49 1.402(3) . ?
C48 C53 1.517(3) . ?
C49 C50 1.369(3) . ?
C50 C51 1.381(3) . ?
C51 C52 1.397(2) . ?
C52 C56 1.517(2) . ?
C53 C54 1.532(3) . ?
C53 C55 1.537(3) . ?
C56 C57 1.515(3) . ?
C56 C58 1.533(3) . ?
C63 C64 1.408(2) . ?
C63 C68 1.411(2) . ?
C64 C65 1.389(2) . ?
C65 C66 1.388(2) . ?
C66 C67 1.391(2) . ?
C67 C68 1.391(2) . ?
C1_1 C6_1 1.379(3) . ?
C1_1 C2_1 1.400(3) . ?
C1_1 C7_1 1.508(4) . ?
C2_1 C3_1 1.389(4) . ?
C3_1 C4_1 1.374(4) . ?
C4_1 C5_1 1.389(3) . ?
C5_1 C6_1 1.394(3) . ?
C1_2 N1_2 1.114(4) . ?
C1_2 C2_2 1.404(5) . ?
